data_4513029
loop_
_publ_author_name
'Gava, Riccardo'
'Olmos, Andrea'
'Noverges, B\'arbara'
'Varea, Teresa'
'\'Alvarez, Eleuterio'
'Belderrain, Tom\'as R.'
'Caballero, Ana'
'Asensio, Gregorio'
'P\'erez, Pedro J.'

_publ_section_title
;
 Discovering Copper for Methane C--H Bond Functionalization
;
_journal_issue 6
_journal_name_full 'ACS Catalysis'
_journal_page_first 3726
_journal_paper_doi 10.1021/acscatal.5b00718
_journal_volume 5
_journal_year 2015
_chemical_formula_moiety 'C17 H4 B Br3 Cu F18 N7'
_chemical_formula_sum 'C17 H4 B Br3 Cu F18 N7'
_chemical_formula_weight 962.35
_chemical_name_systematic
; 
 ? 
;
_space_group_IT_number 15
_symmetry_cell_setting monoclinic
_symmetry_space_group_name_Hall '-C 2yc'
_symmetry_space_group_name_H-M 'C 1 2/c 1'
_atom_sites_solution_hydrogens geom
_atom_sites_solution_primary direct
_atom_sites_solution_secondary difmap
_audit_creation_method SHELXL-97
_cell_angle_alpha 90.00
_cell_angle_beta 105.863(2)
_cell_angle_gamma 90.00
_cell_formula_units_Z 8
_cell_length_a 21.9569(12)
_cell_length_b 16.6067(10)
_cell_length_c 17.0174(9)
_cell_measurement_reflns_used 8488
_cell_measurement_temperature 253(2)
_cell_measurement_theta_max 25.08
_cell_measurement_theta_min 2.45
_cell_volume 5968.8(6)
_computing_cell_refinement 'APEX2 Software Suite (Bruker, 2007)'
_computing_data_collection 'APEX2 Software Suite (Bruker, 2007)'
_computing_data_reduction 'APEX2 Software Suite (Bruker, 2007)'
_computing_molecular_graphics 'SHELXTL (Sheldrick, 2008)'
_computing_publication_material 'SHELXTL and publCIF (Westrip, 2010)'
_computing_structure_refinement 'SHELXL97 (Sheldrick, 2008)'
_computing_structure_solution 'SIR2002 (Burla et al., 2003)'
_diffrn_ambient_temperature 253(2)
_diffrn_detector_area_resol_mean 8.26
_diffrn_measured_fraction_theta_full 0.979
_diffrn_measured_fraction_theta_max 0.979
_diffrn_measurement_device_type
;
 Bruker-Nonius X8kappa APEX II CCD area detector
;
_diffrn_measurement_method 'phi and omega scans with narrow frames'
_diffrn_radiation_monochromator graphite
_diffrn_radiation_source 'fine-focus sealed tube'
_diffrn_radiation_type MoK\a
_diffrn_radiation_wavelength 0.71073
_diffrn_reflns_av_R_equivalents 0.0380
_diffrn_reflns_av_sigmaI/netI 0.0317
_diffrn_reflns_limit_h_max 26
_diffrn_reflns_limit_h_min -26
_diffrn_reflns_limit_k_max 5
_diffrn_reflns_limit_k_min -19
_diffrn_reflns_limit_l_max 20
_diffrn_reflns_limit_l_min -20
_diffrn_reflns_number 27065
_diffrn_reflns_theta_full 25.25
_diffrn_reflns_theta_max 25.25
_diffrn_reflns_theta_min 1.82
_diffrn_standards_decay_% 0
_exptl_absorpt_coefficient_mu 4.885
_exptl_absorpt_correction_T_max 0.2309
_exptl_absorpt_correction_T_min 0.1098
_exptl_absorpt_correction_type multi-scan
_exptl_absorpt_process_details
;
program SADABS, Bruker (2001).
;
_exptl_crystal_colour colourless
_exptl_crystal_density_diffrn 2.142
_exptl_crystal_density_method 'not measured'
_exptl_crystal_description prism
_exptl_crystal_F_000 3648
_exptl_crystal_size_max 0.50
_exptl_crystal_size_mid 0.40
_exptl_crystal_size_min 0.30
_refine_diff_density_max 1.019
_refine_diff_density_min -0.810
_refine_diff_density_rms 0.102
_refine_ls_extinction_method none
_refine_ls_goodness_of_fit_ref 1.066
_refine_ls_hydrogen_treatment constr
_refine_ls_matrix_type full
_refine_ls_number_parameters 424
_refine_ls_number_reflns 5310
_refine_ls_number_restraints 0
_refine_ls_restrained_S_all 1.066
_refine_ls_R_factor_all 0.0975
_refine_ls_R_factor_gt 0.0611
_refine_ls_shift/su_max 0.021
_refine_ls_shift/su_mean 0.003
_refine_ls_structure_factor_coef Fsqd
_refine_ls_weighting_details 'calc w=1/[\s^2^(Fo^2^)+(0.1021P)^2^+23.1458P] where P=(Fo^2^+2Fc^2^)/3'
_refine_ls_weighting_scheme calc
_refine_ls_wR_factor_gt 0.1705
_refine_ls_wR_factor_ref 0.1895
_reflns_number_gt 3682
_reflns_number_total 5310
_reflns_threshold_expression >2sigma(I)
_cod_data_source_file cs5b00718_si_001.cif
_cod_data_source_block 2
_cod_depositor_comments
;
The following automatic conversions were performed:

'_symmetry_cell_setting' value 'Monoclinic' changed to 'monoclinic'
according to
/usr/data/users/saulius/crontab/automatic-downloads/rss-feeds/ACS/lib/dictionaries/cif_core.dic
dictionary named 'cif_core.dic' version 2.4.2 from 2011-04-26.

Automatic conversion script
Id: cif_fix_values 3271 2015-04-21 07:52:19Z andrius 

 Adding full bibliography for 4513028--4513030.cif.
;
_cod_original_sg_symbol_H-M 'C 2/c'
_cod_database_code 4513029

loop_
_symmetry_equiv_pos_as_xyz
'x, y, z'
'-x, y, -z+1/2'
'x+1/2, y+1/2, z'
'-x+1/2, y+1/2, -z+1/2'
'-x, -y, -z'
'x, -y, z-1/2'
'-x+1/2, -y+1/2, -z'
'x+1/2, -y+1/2, z-1/2'

loop_
_atom_site_label
_atom_site_type_symbol
_atom_site_fract_x
_atom_site_fract_y
_atom_site_fract_z
_atom_site_U_iso_or_equiv
_atom_site_adp_type
_atom_site_occupancy
_atom_site_symmetry_multiplicity
_atom_site_calc_flag
_atom_site_refinement_flags
Cu1 Cu 0.05717(4) 0.72217(5) 0.08189(5) 0.0604(3) Uani 1 1 d .
Br1 Br 0.19603(5) 0.80834(7) -0.16982(5) 0.0924(4) Uani 1 1 d .
Br2 Br -0.06204(4) 1.04016(5) 0.13737(6) 0.0857(3) Uani 1 1 d .
Br3 Br 0.25406(5) 0.68439(7) 0.40526(5) 0.0977(4) Uani 1 1 d .
F1 F 0.0780(6) 0.6332(5) -0.1007(8) 0.236(7) Uani 1 1 d .
F2 F 0.0780(6) 0.7024(10) -0.1918(6) 0.270(8) Uani 1 1 d .
F3 F 0.0140(3) 0.7166(6) -0.1280(6) 0.179(4) Uani 1 1 d .
F4 F 0.2841(3) 0.8915(4) -0.0260(4) 0.116(2) Uani 1 1 d .
F5 F 0.2770(2) 0.8958(4) 0.0937(3) 0.0978(16) Uani 1 1 d .
F6 F 0.2257(3) 0.9798(3) 0.0084(5) 0.120(2) Uani 1 1 d .
F7 F -0.1157(4) 0.8349(9) 0.0661(6) 0.291(9) Uani 1 1 d .
F8 F -0.0952(4) 0.8596(6) 0.1857(7) 0.196(5) Uani 1 1 d .
F9 F -0.0638(3) 0.7610(5) 0.1518(6) 0.165(4) Uani 1 1 d .
F10 F 0.0605(3) 1.1076(3) 0.1145(6) 0.145(3) Uani 1 1 d .
F11 F 0.1224(3) 1.0408(3) 0.0640(3) 0.0915(15) Uani 1 1 d .
F12 F 0.1410(3) 1.0522(3) 0.1913(4) 0.1109(19) Uani 1 1 d .
F13 F 0.0965(7) 0.5903(5) 0.2800(9) 0.239(6) Uani 1 1 d .
F14 F 0.1823(6) 0.5488(4) 0.2858(7) 0.215(6) Uani 1 1 d .
F15 F 0.1184(5) 0.5648(4) 0.1774(4) 0.183(5) Uani 1 1 d .
F16 F 0.2730(4) 0.8606(5) 0.3836(4) 0.164(3) Uani 1 1 d .
F17 F 0.2147(3) 0.9367(3) 0.2967(3) 0.1014(17) Uani 1 1 d .
F18 F 0.2926(3) 0.8835(4) 0.2690(5) 0.123(2) Uani 1 1 d .
N1 N 0.1061(2) 0.7765(3) 0.0058(3) 0.0516(13) Uani 1 1 d .
N2 N 0.1513(2) 0.8299(3) 0.0435(3) 0.0465(12) Uani 1 1 d .
N3 N 0.0357(2) 0.8376(3) 0.1197(3) 0.0489(12) Uani 1 1 d .
N4 N 0.0809(2) 0.8938(3) 0.1216(3) 0.0484(12) Uani 1 1 d .
N5 N 0.1390(3) 0.7246(3) 0.1787(3) 0.0520(13) Uani 1 1 d .
N6 N 0.1680(2) 0.7978(3) 0.1945(3) 0.0481(12) Uani 1 1 d .
N7 N -0.0050(3) 0.6407(4) 0.0516(4) 0.0716(17) Uani 1 1 d .
C1 C 0.1152(3) 0.7611(4) -0.0669(4) 0.0551(16) Uani 1 1 d .
C2 C 0.1662(3) 0.8045(4) -0.0769(4) 0.0541(16) Uani 1 1 d .
C3 C 0.1888(3) 0.8472(4) -0.0054(4) 0.0550(16) Uani 1 1 d .
C4 C 0.0715(4) 0.7071(6) -0.1233(5) 0.079(2) Uani 1 1 d .
C5 C 0.2434(3) 0.9054(5) 0.0179(5) 0.069(2) Uani 1 1 d .
C6 C -0.0161(3) 0.8774(4) 0.1232(4) 0.0501(15) Uani 1 1 d .
C7 C -0.0047(3) 0.9601(4) 0.1280(4) 0.0547(16) Uani 1 1 d .
C8 C 0.0570(3) 0.9680(4) 0.1259(4) 0.0498(15) Uani 1 1 d .
C9 C -0.0729(3) 0.8330(5) 0.1266(5) 0.068(2) Uani 1 1 d .
C10 C 0.0951(4) 1.0424(4) 0.1242(5) 0.068(2) Uani 1 1 d .
C11 C 0.1634(3) 0.6791(4) 0.2450(4) 0.0550(16) Uani 1 1 d .
C12 C 0.2079(3) 0.7229(4) 0.3029(4) 0.0561(17) Uani 1 1 d .
C13 C 0.2095(3) 0.7970(4) 0.2693(4) 0.0525(16) Uani 1 1 d .
C14 C 0.1401(6) 0.5953(5) 0.2471(5) 0.084(3) Uani 1 1 d .
C15 C 0.2489(4) 0.8691(6) 0.3049(5) 0.077(2) Uani 1 1 d .
C16 C -0.0464(4) 0.5984(5) 0.0333(5) 0.074(2) Uani 1 1 d .
C17 C -0.1003(5) 0.5443(7) 0.0094(8) 0.114(4) Uani 1 1 d .
H17A H -0.1379 0.5746 -0.0151 0.171 Uiso 1 1 d R
H17B H -0.1056 0.5160 0.0563 0.171 Uiso 1 1 d R
H17C H -0.0929 0.5062 -0.0295 0.171 Uiso 1 1 d R
B1 B 0.1498(4) 0.8651(4) 0.1272(4) 0.0477(16) Uani 1 1 d .
H1 H 0.1793 0.9105 0.1417 0.057 Uiso 1 1 d R

loop_
_atom_site_aniso_label
_atom_site_aniso_U_11
_atom_site_aniso_U_22
_atom_site_aniso_U_33
_atom_site_aniso_U_23
_atom_site_aniso_U_13
_atom_site_aniso_U_12
Cu1 0.0622(5) 0.0535(5) 0.0652(5) -0.0044(4) 0.0172(4) -0.0099(4)
Br1 0.1212(8) 0.1076(7) 0.0671(5) 0.0156(5) 0.0574(5) 0.0311(6)
Br2 0.0790(6) 0.0777(6) 0.0960(7) -0.0032(5) 0.0163(5) 0.0355(5)
Br3 0.1205(8) 0.1052(7) 0.0530(5) 0.0085(4) -0.0009(5) 0.0367(6)
F1 0.241(11) 0.103(6) 0.261(13) -0.060(7) -0.104(10) -0.024(7)
F2 0.284(13) 0.44(2) 0.108(6) -0.146(10) 0.088(7) -0.222(14)
F3 0.085(4) 0.225(9) 0.200(8) -0.128(7) -0.008(5) -0.006(5)
F4 0.095(4) 0.158(6) 0.115(4) -0.009(4) 0.066(3) -0.027(4)
F5 0.070(3) 0.131(5) 0.090(4) 0.004(3) 0.016(3) -0.028(3)
F6 0.096(4) 0.064(3) 0.194(7) 0.039(4) 0.026(4) -0.004(3)
F7 0.154(7) 0.477(19) 0.164(7) 0.178(11) -0.088(6) -0.223(10)
F8 0.152(7) 0.232(10) 0.261(11) -0.084(9) 0.153(8) -0.080(7)
F9 0.100(4) 0.115(5) 0.304(12) 0.066(6) 0.093(6) -0.015(4)
F10 0.144(5) 0.049(3) 0.269(9) 0.015(4) 0.100(6) 0.012(3)
F11 0.118(4) 0.072(3) 0.095(3) 0.008(2) 0.046(3) -0.026(3)
F12 0.144(5) 0.088(4) 0.093(4) -0.028(3) 0.019(4) -0.048(4)
F13 0.352(15) 0.079(5) 0.376(17) -0.023(7) 0.253(14) -0.067(7)
F14 0.270(11) 0.059(4) 0.227(10) 0.029(5) -0.082(9) 0.020(5)
F15 0.343(13) 0.066(4) 0.098(5) -0.003(3) -0.013(6) -0.062(6)
F16 0.220(8) 0.150(6) 0.072(4) 0.000(4) -0.049(4) -0.075(6)
F17 0.119(4) 0.076(3) 0.107(4) -0.039(3) 0.027(3) -0.017(3)
F18 0.082(3) 0.132(5) 0.166(6) -0.042(4) 0.050(4) -0.038(4)
N1 0.051(3) 0.059(3) 0.045(3) -0.001(2) 0.014(2) -0.001(3)
N2 0.045(3) 0.052(3) 0.043(3) 0.003(2) 0.013(2) 0.000(2)
N3 0.046(3) 0.046(3) 0.057(3) 0.003(2) 0.019(2) -0.003(2)
N4 0.051(3) 0.045(3) 0.054(3) 0.003(2) 0.022(2) -0.001(2)
N5 0.060(3) 0.047(3) 0.050(3) -0.004(2) 0.018(3) 0.003(3)
N6 0.051(3) 0.050(3) 0.045(3) -0.006(2) 0.017(2) -0.003(2)
N7 0.071(4) 0.065(4) 0.077(4) 0.001(3) 0.016(3) -0.009(4)
C1 0.060(4) 0.060(4) 0.043(3) 0.005(3) 0.011(3) 0.017(3)
C2 0.059(4) 0.061(4) 0.048(3) 0.012(3) 0.025(3) 0.024(3)
C3 0.054(4) 0.064(4) 0.051(3) 0.013(3) 0.021(3) 0.018(3)
C4 0.081(6) 0.094(7) 0.053(4) -0.020(4) 0.004(4) 0.022(5)
C5 0.054(4) 0.077(5) 0.085(5) 0.018(4) 0.034(4) -0.006(4)
C6 0.047(3) 0.060(4) 0.045(3) 0.008(3) 0.016(3) 0.001(3)
C7 0.066(4) 0.051(4) 0.047(3) 0.007(3) 0.016(3) 0.010(3)
C8 0.058(4) 0.043(3) 0.050(3) 0.005(3) 0.017(3) 0.006(3)
C9 0.051(4) 0.082(6) 0.076(5) 0.018(4) 0.024(4) 0.003(4)
C10 0.082(5) 0.044(4) 0.076(5) 0.000(4) 0.019(5) -0.005(4)
C11 0.067(4) 0.054(4) 0.046(3) 0.002(3) 0.017(3) 0.016(3)
C12 0.063(4) 0.070(4) 0.036(3) 0.004(3) 0.014(3) 0.025(4)
C13 0.045(3) 0.073(5) 0.041(3) -0.009(3) 0.014(3) 0.005(3)
C14 0.139(8) 0.047(4) 0.068(5) 0.015(4) 0.032(5) 0.009(5)
C15 0.065(5) 0.096(7) 0.066(5) -0.001(4) 0.011(4) -0.019(5)
C16 0.073(5) 0.061(5) 0.079(5) -0.003(4) 0.008(4) -0.013(4)
C17 0.089(7) 0.109(8) 0.129(9) -0.028(7) 0.006(6) -0.036(6)
B1 0.051(4) 0.046(4) 0.048(4) -0.004(3) 0.016(3) -0.004(3)

loop_
_atom_type_symbol
_atom_type_description
_atom_type_scat_dispersion_real
_atom_type_scat_dispersion_imag
_atom_type_scat_source
C C 0.0033 0.0016 'International Tables Vol C Tables 4.2.6.8 and 6.1.1.4'
H H 0.0000 0.0000 'International Tables Vol C Tables 4.2.6.8 and 6.1.1.4'
B B 0.0013 0.0007 'International Tables Vol C Tables 4.2.6.8 and 6.1.1.4'
N N 0.0061 0.0033 'International Tables Vol C Tables 4.2.6.8 and 6.1.1.4'
F F 0.0171 0.0103 'International Tables Vol C Tables 4.2.6.8 and 6.1.1.4'
Cu Cu 0.3201 1.2651 'International Tables Vol C Tables 4.2.6.8 and 6.1.1.4'
Br Br -0.2901 2.4595 'International Tables Vol C Tables 4.2.6.8 and 6.1.1.4'

loop_
_geom_angle_atom_site_label_1
_geom_angle_atom_site_label_2
_geom_angle_atom_site_label_3
_geom_angle
N7 Cu1 N5 129.3(3)
N7 Cu1 N1 126.4(3)
N5 Cu1 N1 90.1(2)
N7 Cu1 N3 121.8(2)
N5 Cu1 N3 87.6(2)
N1 Cu1 N3 89.6(2)
C1 N1 N2 106.9(5)
C1 N1 Cu1 136.3(5)
N2 N1 Cu1 115.0(4)
C3 N2 N1 109.8(5)
C3 N2 B1 131.0(6)
N1 N2 B1 119.1(5)
C6 N3 N4 106.6(5)
C6 N3 Cu1 136.8(4)
N4 N3 Cu1 114.0(4)
C8 N4 N3 109.6(5)
C8 N4 B1 131.3(5)
N3 N4 B1 118.8(5)
C11 N5 N6 106.2(5)
C11 N5 Cu1 135.6(5)
N6 N5 Cu1 115.4(4)
C13 N6 N5 109.6(5)
C13 N6 B1 131.9(6)
N5 N6 B1 118.5(5)
C16 N7 Cu1 172.9(7)
N1 C1 C2 110.3(6)
N1 C1 C4 119.3(7)
C2 C1 C4 130.4(7)
C3 C2 C1 105.6(5)
C3 C2 Br1 127.1(5)
C1 C2 Br1 127.2(5)
N2 C3 C2 107.5(6)
N2 C3 C5 123.3(6)
C2 C3 C5 129.2(6)
F2 C4 F3 109.1(10)
F2 C4 F1 101.2(11)
F3 C4 F1 99.6(11)
F2 C4 C1 116.1(10)
F3 C4 C1 115.7(7)
F1 C4 C1 113.0(7)
F6 C5 F5 108.0(8)
F6 C5 F4 108.7(7)
F5 C5 F4 104.4(6)
F6 C5 C3 113.0(6)
F5 C5 C3 112.0(6)
F4 C5 C3 110.4(7)
N3 C6 C7 110.5(6)
N3 C6 C9 119.9(6)
C7 C6 C9 129.4(7)
C8 C7 C6 104.8(6)
C8 C7 Br2 128.9(5)
C6 C7 Br2 126.3(5)
N4 C8 C7 108.5(6)
N4 C8 C10 121.6(6)
C7 C8 C10 129.9(6)
F7 C9 F9 109.5(10)
F7 C9 F8 106.5(10)
F9 C9 F8 96.6(8)
F7 C9 C6 115.6(7)
F9 C9 C6 115.5(7)
F8 C9 C6 111.2(8)
F10 C10 F12 106.8(7)
F10 C10 F11 106.8(7)
F12 C10 F11 106.0(7)
F10 C10 C8 112.1(7)
F12 C10 C8 112.8(6)
F11 C10 C8 112.0(6)
N5 C11 C12 110.1(6)
N5 C11 C14 119.2(7)
C12 C11 C14 130.7(7)
C13 C12 C11 105.6(6)
C13 C12 Br3 129.1(6)
C11 C12 Br3 125.4(6)
N6 C13 C12 108.5(6)
N6 C13 C15 122.6(7)
C12 C13 C15 128.9(6)
F13 C14 F14 106.0(11)
F13 C14 F15 105.1(12)
F14 C14 F15 106.4(9)
F13 C14 C11 112.9(8)
F14 C14 C11 112.4(10)
F15 C14 C11 113.4(7)
F18 C15 F16 111.1(8)
F18 C15 F17 105.3(8)
F16 C15 F17 104.9(8)
F18 C15 C13 112.1(7)
F16 C15 C13 110.7(7)
F17 C15 C13 112.4(6)
N7 C16 C17 179.5(11)
C16 C17 H17A 109.5
C16 C17 H17B 110.1
H17A C17 H17B 109.5
C16 C17 H17C 108.7
H17A C17 H17C 109.5
H17B C17 H17C 109.5
N2 B1 N4 108.8(5)
N2 B1 N6 109.7(5)
N4 B1 N6 108.1(5)
N2 B1 H1 110.1
N4 B1 H1 110.0
N6 B1 H1 110.1

loop_
_geom_bond_atom_site_label_1
_geom_bond_atom_site_label_2
_geom_bond_distance
Cu1 N7 1.891(7)
Cu1 N5 2.080(6)
Cu1 N1 2.100(5)
Cu1 N3 2.116(5)
Br1 C2 1.871(6)
Br2 C7 1.867(7)
Br3 C12 1.872(6)
F1 C4 1.283(13)
F2 C4 1.215(11)
F3 C4 1.252(11)
F4 C5 1.333(9)
F5 C5 1.309(9)
F6 C5 1.291(9)
F7 C9 1.189(10)
F8 C9 1.308(11)
F9 C9 1.267(10)
F10 C10 1.308(9)
F11 C10 1.320(9)
F12 C10 1.312(10)
F13 C14 1.235(13)
F14 C14 1.249(12)
F15 C14 1.259(10)
F16 C15 1.307(10)
F17 C15 1.337(11)
F18 C15 1.294(10)
N1 C1 1.331(8)
N1 N2 1.354(7)
N2 C3 1.352(8)
N2 B1 1.549(8)
N3 C6 1.329(8)
N3 N4 1.357(7)
N4 C8 1.350(8)
N4 B1 1.563(9)
N5 C11 1.341(8)
N5 N6 1.365(7)
N6 C13 1.346(8)
N6 B1 1.572(9)
N7 C16 1.122(9)
C1 C2 1.380(10)
C1 C4 1.463(11)
C2 C3 1.378(10)
C3 C5 1.506(11)
C6 C7 1.395(10)
C6 C9 1.465(10)
C7 C8 1.369(10)
C8 C10 1.497(10)
C11 C12 1.389(10)
C11 C14 1.486(11)
C12 C13 1.363(10)
C13 C15 1.504(11)
C16 C17 1.454(13)
C17 H17A 0.9600
C17 H17B 0.9600
C17 H17C 0.9600
B1 H1 0.9800

loop_
_geom_torsion_atom_site_label_1
_geom_torsion_atom_site_label_2
_geom_torsion_atom_site_label_3
_geom_torsion_atom_site_label_4
_geom_torsion
N7 Cu1 N1 C1 -14.4(8)
N5 Cu1 N1 C1 127.6(6)
N3 Cu1 N1 C1 -144.8(6)
N7 Cu1 N1 N2 -176.1(4)
N5 Cu1 N1 N2 -34.1(4)
N3 Cu1 N1 N2 53.5(4)
C1 N1 N2 C3 -0.6(7)
Cu1 N1 N2 C3 166.3(4)
C1 N1 N2 B1 175.1(5)
Cu1 N1 N2 B1 -18.1(7)
N7 Cu1 N3 C6 -7.4(7)
N5 Cu1 N3 C6 -143.4(6)
N1 Cu1 N3 C6 126.5(6)
N7 Cu1 N3 N4 -166.0(4)
N5 Cu1 N3 N4 58.0(4)
N1 Cu1 N3 N4 -32.2(4)
C6 N3 N4 C8 -0.3(7)
Cu1 N3 N4 C8 164.6(4)
C6 N3 N4 B1 173.9(5)
Cu1 N3 N4 B1 -21.2(6)
N7 Cu1 N5 C11 -9.7(7)
N1 Cu1 N5 C11 -149.9(6)
N3 Cu1 N5 C11 120.6(6)
N7 Cu1 N5 N6 -167.5(4)
N1 Cu1 N5 N6 52.3(4)
N3 Cu1 N5 N6 -37.3(4)
C11 N5 N6 C13 0.0(6)
Cu1 N5 N6 C13 164.1(4)
C11 N5 N6 B1 179.5(5)
Cu1 N5 N6 B1 -16.5(6)
N2 N1 C1 C2 -0.1(7)
Cu1 N1 C1 C2 -162.7(5)
N2 N1 C1 C4 -177.6(6)
Cu1 N1 C1 C4 19.7(10)
N1 C1 C2 C3 0.7(7)
C4 C1 C2 C3 177.9(7)
N1 C1 C2 Br1 -176.7(5)
C4 C1 C2 Br1 0.6(11)
N1 N2 C3 C2 1.0(7)
B1 N2 C3 C2 -174.0(6)
N1 N2 C3 C5 179.3(6)
B1 N2 C3 C5 4.4(10)
C1 C2 C3 N2 -1.0(7)
Br1 C2 C3 N2 176.3(4)
C1 C2 C3 C5 -179.2(7)
Br1 C2 C3 C5 -1.9(10)
N1 C1 C4 F2 172.1(12)
C2 C1 C4 F2 -4.9(16)
N1 C1 C4 F3 42.3(13)
C2 C1 C4 F3 -134.7(10)
N1 C1 C4 F1 -71.6(12)
C2 C1 C4 F1 111.4(12)
N2 C3 C5 F6 -78.9(9)
C2 C3 C5 F6 99.0(9)
N2 C3 C5 F5 43.3(9)
C2 C3 C5 F5 -138.8(7)
N2 C3 C5 F4 159.2(7)
C2 C3 C5 F4 -22.9(11)
N4 N3 C6 C7 -0.4(7)
Cu1 N3 C6 C7 -160.1(5)
N4 N3 C6 C9 -176.8(6)
Cu1 N3 C6 C9 23.5(9)
N3 C6 C7 C8 0.9(7)
C9 C6 C7 C8 176.9(7)
N3 C6 C7 Br2 -178.0(4)
C9 C6 C7 Br2 -2.0(11)
N3 N4 C8 C7 0.8(7)
B1 N4 C8 C7 -172.4(6)
N3 N4 C8 C10 -176.5(6)
B1 N4 C8 C10 10.3(10)
C6 C7 C8 N4 -1.0(7)
Br2 C7 C8 N4 177.8(5)
C6 C7 C8 C10 176.0(7)
Br2 C7 C8 C10 -5.1(11)
N3 C6 C9 F7 -107.9(12)
C7 C6 C9 F7 76.4(14)
N3 C6 C9 F9 21.7(11)
C7 C6 C9 F9 -154.0(9)
N3 C6 C9 F8 130.5(9)
C7 C6 C9 F8 -45.2(12)
N4 C8 C10 F10 168.7(7)
C7 C8 C10 F10 -8.0(12)
N4 C8 C10 F12 -70.8(9)
C7 C8 C10 F12 112.5(8)
N4 C8 C10 F11 48.6(10)
C7 C8 C10 F11 -128.1(8)
N6 N5 C11 C12 -0.2(7)
Cu1 N5 C11 C12 -159.4(5)
N6 N5 C11 C14 178.8(7)
Cu1 N5 C11 C14 19.6(10)
N5 C11 C12 C13 0.2(7)
C14 C11 C12 C13 -178.6(8)
N5 C11 C12 Br3 179.8(4)
C14 C11 C12 Br3 1.0(11)
N5 N6 C13 C12 0.1(7)
B1 N6 C13 C12 -179.2(6)
N5 N6 C13 C15 -179.7(6)
B1 N6 C13 C15 1.0(10)
C11 C12 C13 N6 -0.2(7)
Br3 C12 C13 N6 -179.7(4)
C11 C12 C13 C15 179.6(7)
Br3 C12 C13 C15 0.1(11)
N5 C11 C14 F13 -93.5(12)
C12 C11 C14 F13 85.2(14)
N5 C11 C14 F14 146.7(9)
C12 C11 C14 F14 -34.6(14)
N5 C11 C14 F15 25.9(13)
C12 C11 C14 F15 -155.4(9)
N6 C13 C15 F18 -71.0(10)
C12 C13 C15 F18 109.2(9)
N6 C13 C15 F16 164.3(8)
C12 C13 C15 F16 -15.5(12)
N6 C13 C15 F17 47.4(9)
C12 C13 C15 F17 -132.4(7)
C3 N2 B1 N4 126.9(6)
N1 N2 B1 N4 -47.7(7)
C3 N2 B1 N6 -115.1(7)
N1 N2 B1 N6 70.4(7)
C8 N4 B1 N2 -113.9(7)
N3 N4 B1 N2 73.4(6)
C8 N4 B1 N6 127.0(7)
N3 N4 B1 N6 -45.7(7)
C13 N6 B1 N2 131.2(6)
N5 N6 B1 N2 -48.1(7)
C13 N6 B1 N4 -110.3(7)
N5 N6 B1 N4 70.4(6)
